data_1507257
loop_
_publ_author_name
'P\'erez, Cirilo'
'Rodr\'iguez, Mat\'ias L'
'Foces-Foces, Concepci\'on'
'P\'erez-Hern\'andez, Natalia'
'P\'erez, Ricardo'
'Mart\'in, Julio D'

_publ_section_title
;
 Controlled incorporation of water molecules into carboxy hydrogen-bond
 networks: a designed approach.
;
_journal_issue 5
_journal_name_full 'Organic letters'
_journal_page_first 641
_journal_page_last 644
_journal_paper_doi 10.1021/ol027332o
_journal_volume 5
_journal_year 2003
_chemical_formula_sum 'C13 H22 O6'
_chemical_formula_weight 274.31
_chemical_name_systematic
; 
 ? 
;
_space_group_IT_number 2
_symmetry_cell_setting triclinic
_symmetry_space_group_name_Hall '-P 1'
_symmetry_space_group_name_H-M 'P -1'
_atom_sites_solution_hydrogens geom
_atom_sites_solution_primary direct
_atom_sites_solution_secondary difmap
_audit_creation_method SHELXL-97
_cell_angle_alpha 88.339(16)
_cell_angle_beta 83.20(2)
_cell_angle_gamma 73.26(3)
_cell_formula_units_Z 2
_cell_length_a 6.484(3)
_cell_length_b 7.662(2)
_cell_length_c 14.752(2)
_cell_measurement_temperature 293(2)
_cell_volume 696.9(4)
_computing_structure_refinement 'SHELXL-97 (Sheldrick, 1997)'
_computing_structure_solution 'SIR97 (Altomare et al., 1999)'
_diffrn_ambient_temperature 293(2)
_diffrn_measured_fraction_theta_full 1.000
_diffrn_measured_fraction_theta_max 1.000
_diffrn_measurement_device_type 'Nonius Kappa CCD diffractometer'
_diffrn_radiation_monochromator graphite
_diffrn_radiation_source 'fine-focus sealed tube'
_diffrn_radiation_type MoK\a
_diffrn_radiation_wavelength 0.71069
_diffrn_reflns_av_R_equivalents 0.0174
_diffrn_reflns_av_sigmaI/netI 0.0507
_diffrn_reflns_limit_h_max 8
_diffrn_reflns_limit_h_min 0
_diffrn_reflns_limit_k_max 9
_diffrn_reflns_limit_k_min -9
_diffrn_reflns_limit_l_max 18
_diffrn_reflns_limit_l_min -18
_diffrn_reflns_number 3083
_diffrn_reflns_theta_full 26.29
_diffrn_reflns_theta_max 26.29
_diffrn_reflns_theta_min 2.78
_exptl_absorpt_coefficient_mu 0.103
_exptl_crystal_density_diffrn 1.307
_exptl_crystal_density_method 'not measured'
_exptl_crystal_F_000 296
_refine_diff_density_max 0.219
_refine_diff_density_min -0.169
_refine_diff_density_rms 0.039
_refine_ls_extinction_coef 0.000(4)
_refine_ls_extinction_expression Fc^*^=kFc[1+0.001xFc^2^\l^3^/sin(2\q)]^-1/4^
_refine_ls_extinction_method SHELXL
_refine_ls_goodness_of_fit_ref 0.890
_refine_ls_hydrogen_treatment mixed
_refine_ls_matrix_type full
_refine_ls_number_parameters 203
_refine_ls_number_reflns 2821
_refine_ls_number_restraints 0
_refine_ls_restrained_S_all 0.890
_refine_ls_R_factor_all 0.1014
_refine_ls_R_factor_gt 0.0457
_refine_ls_shift/su_max 0.475
_refine_ls_shift/su_mean 0.002
_refine_ls_structure_factor_coef Fsqd
_refine_ls_weighting_details 'calc w=1/[\s^2^(Fo^2^)+(0.0696P)^2^+0.3959P] where P=(Fo^2^+2Fc^2^)/3'
_refine_ls_weighting_scheme calc
_refine_ls_wR_factor_gt 0.1134
_refine_ls_wR_factor_ref 0.1416
_reflns_number_gt 1755
_reflns_number_total 2821
_reflns_threshold_expression >2sigma(I)
_cod_data_source_file ol027332osi20021122_115846.cif
_cod_data_source_block 1f_(acidf1+H2O)
_cod_database_code 1507257

loop_
_symmetry_equiv_pos_as_xyz
'x, y, z'
'-x, -y, -z'

loop_
_atom_site_label
_atom_site_type_symbol
_atom_site_fract_x
_atom_site_fract_y
_atom_site_fract_z
_atom_site_U_iso_or_equiv
_atom_site_adp_type
_atom_site_occupancy
_atom_site_symmetry_multiplicity
_atom_site_calc_flag
_atom_site_refinement_flags
O1 O 0.3409(2) 0.1146(2) 0.30967(10) 0.0363(4) Uani 1 1 d .
O5 O 0.6904(3) 0.0120(3) 0.40381(14) 0.0692(6) Uani 1 1 d .
O3 O 0.5961(3) 0.4050(3) 0.09609(12) 0.0564(5) Uani 1 1 d .
O4 O 0.2544(3) 0.5074(3) 0.06888(14) 0.0711(7) Uani 1 1 d .
H4 H 0.3125 0.5292 0.0191 0.141(18) Uiso 1 1 calc R
O2 O 0.5843(4) 0.2729(3) 0.48042(14) 0.0627(6) Uani 1 1 d .
H2 H 0.6715 0.2173 0.5146 0.103(14) Uiso 1 1 calc R
O6 O 0.1484(4) -0.1347(3) 0.40074(15) 0.0583(6) Uani 1 1 d .
C1 C 0.3937(4) 0.2543(3) 0.35770(14) 0.0353(5) Uani 1 1 d .
C2 C 0.1865(4) 0.3724(4) 0.41016(15) 0.0439(6) Uani 1 1 d .
H2A H 0.2142 0.4774 0.4360 0.039(6) Uiso 1 1 calc R
H2B H 0.1369 0.3032 0.4598 0.053(7) Uiso 1 1 calc R
C3 C 0.0116(4) 0.4357(4) 0.34487(16) 0.0498(7) Uani 1 1 d .
H3A H -0.0560 0.3395 0.3394 0.056(8) Uiso 1 1 calc R
H3B H -0.0995 0.5411 0.3715 0.052(7) Uiso 1 1 calc R
C4 C 0.0962(4) 0.4859(4) 0.24902(16) 0.0448(6) Uani 1 1 d .
H4A H 0.1017 0.6110 0.2501 0.058(8) Uiso 1 1 calc R
H4B H -0.0061 0.4795 0.2071 0.056(8) Uiso 1 1 calc R
C5 C 0.3221(3) 0.3631(3) 0.21223(14) 0.0336(5) Uani 1 1 d .
C6 C 0.4756(4) 0.3671(3) 0.28270(15) 0.0355(5) Uani 1 1 d .
H6A H 0.6259 0.3103 0.2596 0.032(6) Uiso 1 1 calc R
H6B H 0.4586 0.4902 0.3031 0.033(6) Uiso 1 1 calc R
C7 C 0.3995(4) 0.4281(3) 0.11953(15) 0.0386(5) Uani 1 1 d .
C8 C 0.5717(4) 0.1630(4) 0.41678(16) 0.0403(6) Uani 1 1 d .
C9 C 0.3380(3) 0.1549(3) 0.21264(14) 0.0331(5) Uani 1 1 d .
C10 C 0.5509(4) 0.0362(3) 0.16254(17) 0.0449(6) Uani 1 1 d .
H10A H 0.5509 0.0604 0.0976 0.058(8) Uiso 1 1 calc R
H10B H 0.6705 0.0713 0.1826 0.058(8) Uiso 1 1 calc R
C11 C 0.5889(6) -0.1663(4) 0.1776(3) 0.0778(10) Uani 1 1 d .
H11A H 0.5868 -0.1917 0.2417 0.089(12) Uiso 1 1 calc R
H11B H 0.7272 -0.2313 0.1465 0.091(12) Uiso 1 1 calc R
H11C H 0.4767 -0.2043 0.1540 0.132(18) Uiso 1 1 calc R
C12 C 0.1410(4) 0.1069(4) 0.18386(17) 0.0473(6) Uani 1 1 d .
H12A H 0.1452 -0.0146 0.2057 0.060(8) Uiso 1 1 calc R
H12B H 0.0107 0.1906 0.2142 0.055(8) Uiso 1 1 calc R
C13 C 0.1235(5) 0.1125(6) 0.08183(19) 0.0733(10) Uani 1 1 d .
H13A H 0.2482 0.0260 0.0510 0.116(15) Uiso 1 1 calc R
H13B H 0.1167 0.2326 0.0593 0.141(19) Uiso 1 1 calc R
H13C H -0.0053 0.0825 0.0708 0.117(14) Uiso 1 1 calc R
H6OA H 0.199(7) -0.053(6) 0.369(3) 0.107(14) Uiso 1 1 d .
H6OB H 0.021(8) -0.091(7) 0.413(3) 0.13(2) Uiso 1 1 d .

loop_
_atom_site_aniso_label
_atom_site_aniso_U_11
_atom_site_aniso_U_22
_atom_site_aniso_U_33
_atom_site_aniso_U_23
_atom_site_aniso_U_13
_atom_site_aniso_U_12
O1 0.0434(9) 0.0428(9) 0.0289(8) 0.0050(7) -0.0060(7) -0.0220(7)
O5 0.0621(13) 0.0663(14) 0.0732(14) -0.0069(11) -0.0326(11) 0.0014(11)
O3 0.0452(11) 0.0755(13) 0.0453(10) 0.0213(9) 0.0037(8) -0.0177(9)
O4 0.0545(12) 0.1090(18) 0.0431(11) 0.0363(11) -0.0082(9) -0.0149(11)
O2 0.0788(15) 0.0588(12) 0.0576(12) 0.0019(10) -0.0355(11) -0.0200(11)
O6 0.0609(14) 0.0685(14) 0.0556(12) 0.0224(10) -0.0212(10) -0.0308(12)
C1 0.0371(12) 0.0423(13) 0.0293(11) 0.0014(9) -0.0046(9) -0.0157(10)
C2 0.0468(14) 0.0557(16) 0.0288(11) -0.0022(11) 0.0003(10) -0.0158(12)
C3 0.0378(14) 0.0675(18) 0.0369(13) -0.0069(12) 0.0046(11) -0.0066(13)
C4 0.0403(14) 0.0484(16) 0.0397(13) -0.0009(11) -0.0032(11) -0.0036(11)
C5 0.0330(12) 0.0396(13) 0.0275(11) 0.0034(9) -0.0017(9) -0.0103(10)
C6 0.0376(13) 0.0370(12) 0.0350(12) 0.0046(10) -0.0052(10) -0.0159(10)
C7 0.0394(14) 0.0436(14) 0.0320(12) 0.0071(10) -0.0033(10) -0.0116(11)
C8 0.0438(14) 0.0484(15) 0.0335(12) 0.0091(11) -0.0065(10) -0.0211(12)
C9 0.0331(12) 0.0410(13) 0.0261(10) 0.0019(9) -0.0022(9) -0.0124(10)
C10 0.0408(14) 0.0447(15) 0.0458(14) -0.0034(11) -0.0013(11) -0.0079(11)
C11 0.079(2) 0.0453(18) 0.095(3) -0.0068(17) 0.003(2) -0.0003(17)
C12 0.0431(14) 0.0643(18) 0.0396(13) -0.0055(12) -0.0025(11) -0.0239(13)
C13 0.060(2) 0.127(3) 0.0433(16) -0.0142(19) -0.0115(14) -0.040(2)

loop_
_atom_type_symbol
_atom_type_description
_atom_type_scat_dispersion_real
_atom_type_scat_dispersion_imag
_atom_type_scat_source
C C 0.0033 0.0016 'International Tables Vol C Tables 4.2.6.8 and 6.1.1.4'
H H 0.0000 0.0000 'International Tables Vol C Tables 4.2.6.8 and 6.1.1.4'
O O 0.0106 0.0060 'International Tables Vol C Tables 4.2.6.8 and 6.1.1.4'

loop_
_geom_angle_atom_site_label_1
_geom_angle_atom_site_label_2
_geom_angle_atom_site_label_3
_geom_angle
C1 O1 C9 111.33(15)
C7 O4 H4 109.5
C8 O2 H2 109.5
H6OA O6 H6OB 107(4)
O1 C1 C2 108.44(18)
O1 C1 C8 108.49(19)
C2 C1 C8 114.56(19)
O1 C1 C6 104.62(17)
C2 C1 C6 109.3(2)
C8 C1 C6 110.91(18)
C1 C2 C3 109.18(19)
C1 C2 H2A 109.8
C3 C2 H2A 109.8
C1 C2 H2B 109.8
C3 C2 H2B 109.8
H2A C2 H2B 108.3
C4 C3 C2 114.4(2)
C4 C3 H3A 108.7
C2 C3 H3A 108.7
C4 C3 H3B 108.7
C2 C3 H3B 108.7
H3A C3 H3B 107.6
C3 C4 C5 114.38(19)
C3 C4 H4A 108.7
C5 C4 H4A 108.7
C3 C4 H4B 108.7
C5 C4 H4B 108.7
H4A C4 H4B 107.6
C7 C5 C6 111.35(18)
C7 C5 C4 111.11(18)
C6 C5 C4 107.19(18)
C7 C5 C9 112.67(18)
C6 C5 C9 100.36(17)
C4 C5 C9 113.56(18)
C1 C6 C5 99.48(17)
C1 C6 H6A 111.9
C5 C6 H6A 111.9
C1 C6 H6B 111.9
C5 C6 H6B 111.9
H6A C6 H6B 109.6
O3 C7 O4 122.6(2)
O3 C7 C5 120.4(2)
O4 C7 C5 117.0(2)
O5 C8 O2 124.5(2)
O5 C8 C1 124.0(2)
O2 C8 C1 111.4(2)
O1 C9 C10 107.64(18)
O1 C9 C12 106.51(17)
C10 C9 C12 111.5(2)
O1 C9 C5 101.01(16)
C10 C9 C5 113.36(18)
C12 C9 C5 115.68(19)
C11 C10 C9 114.1(2)
C11 C10 H10A 108.7
C9 C10 H10A 108.7
C11 C10 H10B 108.7
C9 C10 H10B 108.7
H10A C10 H10B 107.6
C10 C11 H11A 109.5
C10 C11 H11B 109.5
H11A C11 H11B 109.5
C10 C11 H11C 109.5
H11A C11 H11C 109.5
H11B C11 H11C 109.5
C13 C12 C9 115.7(2)
C13 C12 H12A 108.4
C9 C12 H12A 108.4
C13 C12 H12B 108.4
C9 C12 H12B 108.4
H12A C12 H12B 107.4
C12 C13 H13A 109.5
C12 C13 H13B 109.5
H13A C13 H13B 109.5
C12 C13 H13C 109.5
H13A C13 H13C 109.5
H13B C13 H13C 109.5

loop_
_geom_bond_atom_site_label_1
_geom_bond_atom_site_label_2
_geom_bond_distance
O1 C1 1.441(3)
O1 C9 1.457(2)
O5 C8 1.197(3)
O3 C7 1.243(3)
O4 C7 1.274(3)
O4 H4 0.8200
O2 C8 1.304(3)
O2 H2 0.8200
O6 H6OA 0.88(4)
O6 H6OB 0.80(5)
C1 C2 1.522(3)
C1 C8 1.523(3)
C1 C6 1.524(3)
C2 C3 1.537(3)
C2 H2A 0.9700
C2 H2B 0.9700
C3 C4 1.534(3)
C3 H3A 0.9700
C3 H3B 0.9700
C4 C5 1.541(3)
C4 H4A 0.9700
C4 H4B 0.9700
C5 C7 1.520(3)
C5 C6 1.528(3)
C5 C9 1.568(3)
C6 H6A 0.9700
C6 H6B 0.9700
C9 C10 1.534(3)
C9 C12 1.535(3)
C10 C11 1.513(4)
C10 H10A 0.9700
C10 H10B 0.9700
C11 H11A 0.9600
C11 H11B 0.9600
C11 H11C 0.9600
C12 C13 1.521(4)
C12 H12A 0.9700
C12 H12B 0.9700
C13 H13A 0.9600
C13 H13B 0.9600
C13 H13C 0.9600

loop_
_geom_hbond_atom_site_label_D
_geom_hbond_atom_site_label_H
_geom_hbond_atom_site_label_A
_geom_hbond_distance_DH
_geom_hbond_distance_HA
_geom_hbond_distance_DA
_geom_hbond_angle_DHA
_geom_hbond_site_symmetry_A
O4 H4 O3 0.82 1.84 2.652(3) 171.9 2_665
O2 H2 O6 0.82 1.79 2.599(3) 169.7 2_656
O6 H6OA O1 0.88(4) 1.93(4) 2.800(3) 173(4) .
O6 H6OB O5 0.80(5) 2.08(5) 2.852(4) 163(5) 1_455

loop_
_geom_torsion_atom_site_label_1
_geom_torsion_atom_site_label_2
_geom_torsion_atom_site_label_3
_geom_torsion_atom_site_label_4
_geom_torsion
C9 O1 C1 C2 104.08(19)
C9 O1 C1 C8 -130.93(18)
C9 O1 C1 C6 -12.5(2)
O1 C1 C2 C3 -51.4(2)
C8 C1 C2 C3 -172.7(2)
C6 C1 C2 C3 62.1(3)
C1 C2 C3 C4 -39.1(3)
C2 C3 C4 C5 37.3(3)
C3 C4 C5 C7 -176.8(2)
C3 C4 C5 C6 -54.9(3)
C3 C4 C5 C9 55.0(3)
O1 C1 C6 C5 37.4(2)
C2 C1 C6 C5 -78.5(2)
C8 C1 C6 C5 154.19(19)
C7 C5 C6 C1 -166.49(19)
C4 C5 C6 C1 71.8(2)
C9 C5 C6 C1 -47.0(2)
C6 C5 C7 O3 29.8(3)
C4 C5 C7 O3 149.2(2)
C9 C5 C7 O3 -82.1(3)
C6 C5 C7 O4 -149.5(2)
C4 C5 C7 O4 -30.1(3)
C9 C5 C7 O4 98.6(3)
O1 C1 C8 O5 21.1(3)
C2 C1 C8 O5 142.4(3)
C6 C1 C8 O5 -93.3(3)
O1 C1 C8 O2 -161.82(19)
C2 C1 C8 O2 -40.5(3)
C6 C1 C8 O2 83.8(2)
C1 O1 C9 C10 101.8(2)
C1 O1 C9 C12 -138.46(19)
C1 O1 C9 C5 -17.3(2)
C7 C5 C9 O1 158.44(17)
C6 C5 C9 O1 39.92(19)
C4 C5 C9 O1 -74.1(2)
C7 C5 C9 C10 43.6(2)
C6 C5 C9 C10 -74.9(2)
C4 C5 C9 C10 171.03(19)
C7 C5 C9 C12 -87.1(2)
C6 C5 C9 C12 154.43(18)
C4 C5 C9 C12 40.4(2)
O1 C9 C10 C11 57.9(3)
C12 C9 C10 C11 -58.6(3)
C5 C9 C10 C11 168.7(2)
O1 C9 C12 C13 -171.6(3)
C10 C9 C12 C13 -54.4(3)
C5 C9 C12 C13 77.1(3)
